data_7232276
loop_
_publ_author_name
'Gajda, Roman'
'Doma\'nski, Mateusz A.'
'Malinska, Maura'
'Makal, Anna'

_publ_section_title
;
 Crystal morphology fixed by interplay of \p-stacking and hydrogen bonds
 -- the case of 1-hydroxypyrene
;
_journal_issue 11
_journal_name_full CrystEngComm
_journal_page_first 1701
_journal_paper_doi 10.1039/C8CE02130A
_journal_volume 21
_journal_year 2019
_chemical_absolute_configuration ad
_chemical_formula_moiety 'C16 H10 O'
_chemical_formula_sum 'C16 H10 O'
_chemical_formula_weight 218.24
_space_group_crystal_system monoclinic
_space_group_IT_number 4
_space_group_name_Hall 'P 2yb'
_space_group_name_H-M_alt 'P 1 21 1'
_symmetry_space_group_name_Hall 'P 2yb'
_symmetry_space_group_name_H-M 'P 1 21 1'
_atom_sites_solution_hydrogens mixed
_audit_creation_date 2019-01-14
_audit_creation_method
;
Olex2 1.2
(compiled May 29 2018 13:30:08 for OlexSys, GUI svn.r5506)
;
_audit_update_record
;
2019-01-22 deposited with the CCDC.
2019-01-30 downloaded from the CCDC.
;
_cell_angle_alpha 90
_cell_angle_beta 90.096(3)
_cell_angle_gamma 90
_cell_formula_units_Z 4
_cell_length_a 13.8179(5)
_cell_length_b 4.53024(16)
_cell_length_c 16.5413(6)
_cell_measurement_reflns_used 9522
_cell_measurement_temperature 100.00(10)
_cell_measurement_theta_max 32.4810
_cell_measurement_theta_min 2.4410
_cell_volume 1035.46(6)
_computing_cell_refinement 'CrysAlisPro 1.171.39.43d (Rigaku OD, 2018)'
_computing_data_collection 'CrysAlisPro 1.171.39.43d (Rigaku OD, 2018)'
_computing_data_reduction 'CrysAlisPro 1.171.39.43d (Rigaku OD, 2018)'
_computing_molecular_graphics 'Olex2 (Dolomanov et al., 2009)'
_computing_publication_material 'Olex2 (Dolomanov et al., 2009)'
_computing_structure_refinement 'ShelXL (Sheldrick, 2015)'
_diffrn_ambient_environment N~2~
_diffrn_ambient_temperature 100.00(10)
_diffrn_detector 'CCD plate'
_diffrn_detector_area_resol_mean 16.0026
_diffrn_detector_type Eos
_diffrn_measured_fraction_theta_full 0.999
_diffrn_measured_fraction_theta_max 1.000
_diffrn_measurement_details
;
List of Runs (angles in degrees, time in seconds):

  # Type    Start    End  Width  t~exp~   \w     \q     \k     \f   Frames
#--------------------------------------------------------------------------
  1  \w     -3.00  97.00   1.00   20.00    --   27.00  77.00 -90.00  100
  2  \w     21.00 103.00   1.00   20.00    --   27.00-160.00  60.00   82
  3  \w    -20.00  69.00   1.00   20.00    --   27.00 -99.00 150.00   89
  4  \w     -3.00  97.00   1.00   20.00    --   27.00  77.00  60.00  100
  5  \w    -96.00  -6.00   1.00   20.00    --  -27.15 -57.00 -60.00   90
  6  \w   -100.00  46.00   1.00   20.00    --  -27.15   0.00 -60.00  146
  7  \w      6.00  96.00   1.00   20.00    --   27.00  57.00-180.00   90
  8  \w      6.00  96.00   1.00   20.00    --   27.00  57.00-120.00   90
  9  \w    -99.00 -49.00   1.00   20.00    --  -27.15-160.00 150.00   50
 10  \w    -57.00  43.00   1.00   20.00    --  -27.15  77.00 -90.00  100
 11  \w    -99.00 -49.00   1.00   20.00    --  -27.15-160.00 -60.00   50
 12  \w    -42.00  -5.00   1.00   20.00    --   27.00 -57.00  30.00   37
;
_diffrn_measurement_device 'four-circle diffractometer'
_diffrn_measurement_device_type 'SuperNova, Single source at offset/far, Eos'
_diffrn_measurement_method '\w scans'
_diffrn_orient_matrix_type 'CrysAlisPro convention (1999,Acta A55,543-557)'
_diffrn_orient_matrix_UB_11 -0.0103138861
_diffrn_orient_matrix_UB_12 0.0084841370
_diffrn_orient_matrix_UB_13 -0.0419535368
_diffrn_orient_matrix_UB_21 -0.0388147421
_diffrn_orient_matrix_UB_22 0.0980919360
_diffrn_orient_matrix_UB_23 0.0081239996
_diffrn_orient_matrix_UB_31 0.0319691932
_diffrn_orient_matrix_UB_32 0.1217383131
_diffrn_orient_matrix_UB_33 -0.0035557623
_diffrn_radiation_monochromator mirror
_diffrn_radiation_probe x-ray
_diffrn_radiation_type MoK\a
_diffrn_radiation_wavelength 0.71073
_diffrn_reflns_av_R_equivalents 0.0343
_diffrn_reflns_av_unetI/netI 0.0291
_diffrn_reflns_Laue_measured_fraction_full 0.999
_diffrn_reflns_Laue_measured_fraction_max 1.000
_diffrn_reflns_limit_h_max 19
_diffrn_reflns_limit_h_min -19
_diffrn_reflns_limit_k_max 6
_diffrn_reflns_limit_k_min -6
_diffrn_reflns_limit_l_max 23
_diffrn_reflns_limit_l_min -23
_diffrn_reflns_number 25336
_diffrn_reflns_point_group_measured_fraction_full 1.001
_diffrn_reflns_point_group_measured_fraction_max 1.000
_diffrn_reflns_theta_full 25.242
_diffrn_reflns_theta_max 30.496
_diffrn_reflns_theta_min 2.463
_diffrn_source 'micro-focus sealed X-ray tube'
_diffrn_source_type 'SuperNova (Mo) X-ray Source'
_exptl_absorpt_coefficient_mu 0.086
_exptl_absorpt_correction_T_max 1.000
_exptl_absorpt_correction_T_min 0.539
_exptl_absorpt_correction_type gaussian
_exptl_absorpt_process_details
'CrysAlisPro 1.171.39.43d (Rigaku Oxford Diffraction, 2018) Numerical absorption correction based on gaussian integration over 			a multifaceted crystal model Empirical absorption correction using spherical harmonics, implemented in SCALE3 ABSPACK scaling algorithm.'
_exptl_crystal_colour 'clear light brown'
_exptl_crystal_colour_lustre clear
_exptl_crystal_colour_modifier light
_exptl_crystal_colour_primary brown
_exptl_crystal_density_diffrn 1.400
_exptl_crystal_description plate
_exptl_crystal_F_000 456
_exptl_crystal_size_max 0.644
_exptl_crystal_size_mid 0.503
_exptl_crystal_size_min 0.046
_refine_diff_density_max 0.570
_refine_diff_density_min -0.316
_refine_diff_density_rms 0.083
_refine_ls_abs_structure_details
;
 Refined as an inversion twin.
;
_refine_ls_abs_structure_Flack 0.483(3)
_refine_ls_extinction_method none
_refine_ls_goodness_of_fit_ref 1.096
_refine_ls_hydrogen_treatment mixed
_refine_ls_matrix_type full
_refine_ls_number_parameters 314
_refine_ls_number_reflns 6345
_refine_ls_number_restraints 1
_refine_ls_restrained_S_all 1.096
_refine_ls_R_factor_all 0.0649
_refine_ls_R_factor_gt 0.0628
_refine_ls_shift/su_max 0.000
_refine_ls_shift/su_mean 0.000
_refine_ls_structure_factor_coef Fsqd
_refine_ls_weighting_details
;
 w=1/[\s^2^(Fo^2^)+(0.0954P)^2^+0.7770P]
 where P=(Fo^2^+2Fc^2^)/3
;
_refine_ls_weighting_scheme calc
_refine_ls_wR_factor_gt 0.1760
_refine_ls_wR_factor_ref 0.1776
_reflns_Friedel_coverage 0.795
_reflns_Friedel_fraction_full 1.002
_reflns_Friedel_fraction_max 1.001
_reflns_number_gt 6125
_reflns_number_total 6345
_reflns_threshold_expression 'I > 2\s(I)'
_cod_data_source_file c8ce02130a2.cif
_cod_data_source_block exp_762_abs_nofix
_cod_depositor_comments 'Adding full bibliography for 7232276--7232298.cif.'
_cod_database_code 7232276
_shelxl_version_number 2013-2
_chemical_oxdiff_formula 'C16 H10 O'
_shelx_space_group_comment
;
The symmetry employed for this shelxl refinement is uniquely defined
by the following loop, which should always be used as a source of
symmetry information in preference to the above space-group names.
They are only intended as comments.
;
_shelx_estimated_absorpt_t_max 0.996
_shelx_estimated_absorpt_t_min 0.947
_reflns_odcompleteness_completeness 89.29
_reflns_odcompleteness_iscentric 1
_reflns_odcompleteness_theta 32.95
_olex2_refinement_description
;
1. Twinned data refinement
 Scales: 0.517(3)
 0.483(3)
2. Fixed Uiso
 At 1.2 times of:
  All C(H) groups
 At 1.5 times of:
  All O(H,H) groups
3.a Aromatic/amide H refined with riding coordinates:
 C3(H3), C5(H5), C2(H2), C10(H10), C7(H7), C4(H4), C6(H6), C9(H9), C8(H8),
 C22(H22), C24(H24), C26(H26), C23(H23), C21(H21), C25(H25), C18(H18), C20(H20),
  C19(H19)
;
_olex2_submission_special_instructions 'No special instructions were received'
_oxdiff_exptl_absorpt_empirical_details
;
Empirical correction (ABSPACK) includes:
- Absorption correction using spherical harmonics
- Frame scaling
;
_oxdiff_exptl_absorpt_empirical_full_max 1.272
_oxdiff_exptl_absorpt_empirical_full_min 0.798

loop_
_space_group_symop_operation_xyz
'x, y, z'
'-x, y+1/2, -z'

loop_
_atom_site_label
_atom_site_type_symbol
_atom_site_fract_x
_atom_site_fract_y
_atom_site_fract_z
_atom_site_U_iso_or_equiv
_atom_site_adp_type
_atom_site_occupancy
_atom_site_site_symmetry_order
_atom_site_calc_flag
_atom_site_refinement_flags_posn
C15 C 0.7781(3) 0.6607(10) 0.5964(2) 0.0140(7) Uani 1 1 d .
C16 C 0.7620(3) 0.4624(11) 0.6617(3) 0.0176(8) Uani 1 1 d .
C14 C 0.6700(4) 0.3237(10) 0.6714(3) 0.0201(9) Uani 1 1 d .
C11 C 0.7005(3) 0.7280(10) 0.5427(2) 0.0152(7) Uani 1 1 d .
C1 C 0.7184(3) 0.9277(10) 0.4801(3) 0.0169(8) Uani 1 1 d .
C3 C 0.8834(3) 0.9950(11) 0.5218(3) 0.0212(9) Uani 1 1 d .
H3 H 0.9447 1.0858 0.5143 0.025 Uiso 1 1 calc R
C12 C 0.8703(3) 0.7949(10) 0.5857(3) 0.0165(8) Uani 1 1 d .
C5 C 0.9319(4) 0.5373(12) 0.7040(3) 0.0262(11) Uani 1 1 d .
H5 H 0.9837 0.4998 0.7405 0.031 Uiso 1 1 calc R
C2 C 0.8082(3) 1.0613(11) 0.4699(3) 0.0202(9) Uani 1 1 d .
H2 H 0.8178 1.1983 0.4272 0.024 Uiso 1 1 calc R
C10 C 0.6078(3) 0.5902(12) 0.5541(3) 0.0216(9) Uani 1 1 d .
H10 H 0.5558 0.6319 0.5182 0.026 Uiso 1 1 calc R
C13 C 0.8396(4) 0.3941(11) 0.7164(3) 0.0238(10) Uani 1 1 d .
C7 C 0.7340(5) 0.0628(13) 0.7884(3) 0.0356(14) Uani 1 1 d .
H7 H 0.7248 -0.0767 0.8306 0.043 Uiso 1 1 calc R
C4 C 0.9453(3) 0.7209(12) 0.6422(3) 0.0226(9) Uani 1 1 d .
H4 H 1.0074 0.8070 0.6352 0.027 Uiso 1 1 calc R
C6 C 0.8219(5) 0.1950(13) 0.7806(3) 0.0345(13) Uani 1 1 d .
H6 H 0.8717 0.1535 0.8186 0.041 Uiso 1 1 calc R
C9 C 0.5949(3) 0.3971(10) 0.6175(3) 0.0209(9) Uani 1 1 d .
H9 H 0.5330 0.3102 0.6251 0.025 Uiso 1 1 calc R
C8 C 0.6572(5) 0.1254(11) 0.7365(3) 0.0310(12) Uani 1 1 d .
H8 H 0.5960 0.0346 0.7449 0.037 Uiso 1 1 calc R
C32 C 0.2743(3) 0.4306(9) 0.9021(2) 0.0132(7) Uani 1 1 d .
C31 C 0.2515(3) 0.6387(10) 0.8402(2) 0.0143(7) Uani 1 1 d .
C28 C 0.1572(3) 0.7606(10) 0.8338(3) 0.0184(8) Uani 1 1 d .
C29 C 0.2015(4) 0.3451(11) 0.9591(3) 0.0198(8) Uani 1 1 d .
C22 C 0.2228(4) 0.1433(12) 1.0202(3) 0.0247(10) Uani 1 1 d .
H22 H 0.1741 0.0846 1.0574 0.030 Uiso 1 1 calc R
C30 C 0.3681(3) 0.3074(10) 0.9083(3) 0.0176(8) Uani 1 1 d .
C24 C 0.3868(4) 0.1005(12) 0.9716(3) 0.0230(9) Uani 1 1 d .
H24 H 0.4490 0.0123 0.9758 0.028 Uiso 1 1 calc R
C26 C 0.4189(3) 0.5890(10) 0.7903(3) 0.0178(8) Uani 1 1 d .
H26 H 0.4681 0.6436 0.7532 0.021 Uiso 1 1 calc R
C23 C 0.3166(4) 0.0275(11) 1.0264(3) 0.0256(10) Uani 1 1 d .
H23 H 0.3317 -0.1040 1.0693 0.031 Uiso 1 1 calc R
C27 C 0.3244(3) 0.7142(9) 0.7825(2) 0.0134(7) Uani 1 1 d .
C21 C 0.1054(4) 0.4750(13) 0.9498(3) 0.0239(9) Uani 1 1 d .
H21 H 0.0558 0.4177 0.9862 0.029 Uiso 1 1 calc R
C25 C 0.4395(3) 0.3898(11) 0.8511(3) 0.0218(9) Uani 1 1 d .
H25 H 0.5024 0.3067 0.8547 0.026 Uiso 1 1 calc R
C18 C 0.2083(3) 1.0453(11) 0.7175(3) 0.0209(9) Uani 1 1 d .
H18 H 0.1938 1.1849 0.6764 0.025 Uiso 1 1 calc R
C20 C 0.0844(3) 0.6716(12) 0.8919(3) 0.0245(10) Uani 1 1 d .
H20 H 0.0212 0.7535 0.8888 0.029 Uiso 1 1 calc R
C17 C 0.3004(3) 0.9178(10) 0.7220(2) 0.0181(8) Uani 1 1 d .
C19 C 0.1382(3) 0.9664(12) 0.7736(3) 0.0214(8) Uani 1 1 d .
H19 H 0.0759 1.0550 0.7707 0.026 Uiso 1 1 calc R
O1 O 0.6417(3) 0.9719(9) 0.42695(19) 0.0239(6) Uani 1 1 d .
O2 O 0.3696(3) 0.9722(9) 0.66448(19) 0.0250(6) Uani 1 1 d .
H2A H 0.370(5) 1.121(16) 0.623(4) 0.037 Uiso 1 1 d R
H1 H 0.651(5) 1.150(18) 0.414(4) 0.037 Uiso 1 1 d R

loop_
_atom_site_aniso_label
_atom_site_aniso_U_11
_atom_site_aniso_U_22
_atom_site_aniso_U_33
_atom_site_aniso_U_23
_atom_site_aniso_U_13
_atom_site_aniso_U_12
C15 0.0138(15) 0.0145(19) 0.0139(16) -0.0036(15) 0.0018(14) 0.0021(14)
C16 0.0223(17) 0.0162(18) 0.0142(16) -0.0014(17) -0.0049(14) 0.0030(16)
C14 0.0241(19) 0.0157(19) 0.0204(18) -0.0079(17) 0.0076(16) 0.0029(16)
C11 0.0170(16) 0.0155(19) 0.0131(16) 0.0021(15) -0.0028(14) 0.0035(15)
C1 0.0225(19) 0.014(2) 0.0142(16) -0.0037(15) -0.0010(14) -0.0001(16)
C3 0.0194(19) 0.018(2) 0.0265(19) -0.0061(19) 0.0101(16) -0.0028(17)
C12 0.0168(17) 0.0145(18) 0.0181(17) -0.0027(15) 0.0010(14) 0.0014(15)
C5 0.025(2) 0.030(3) 0.0239(19) -0.006(2) -0.0120(17) 0.0095(19)
C2 0.0220(18) 0.014(2) 0.025(2) 0.0028(16) 0.0033(16) -0.0026(16)
C10 0.0147(17) 0.026(2) 0.024(2) -0.0058(19) -0.0039(15) 0.0087(17)
C13 0.034(2) 0.019(2) 0.0186(18) -0.0051(17) -0.0015(18) 0.0103(18)
C7 0.065(4) 0.023(2) 0.0187(19) 0.0082(19) 0.019(2) 0.014(3)
C4 0.0131(16) 0.026(2) 0.029(2) -0.0139(19) -0.0002(15) 0.0053(16)
C6 0.054(3) 0.029(3) 0.021(2) -0.007(2) -0.009(2) 0.017(2)
C9 0.0196(18) 0.020(2) 0.023(2) -0.0037(16) 0.0032(15) -0.0037(16)
C8 0.051(3) 0.015(2) 0.027(2) 0.0016(19) 0.017(2) -0.002(2)
C32 0.0175(16) 0.0097(18) 0.0125(15) -0.0044(14) 0.0021(13) -0.0054(14)
C31 0.0208(16) 0.0129(17) 0.0091(15) -0.0027(15) -0.0037(13) -0.0023(14)
C28 0.0170(16) 0.0161(19) 0.0221(18) 0.0010(16) -0.0009(15) 0.0011(15)
C29 0.028(2) 0.016(2) 0.0148(17) -0.0037(17) 0.0043(16) -0.0014(17)
C22 0.039(3) 0.019(2) 0.0159(17) 0.0001(17) 0.0086(17) -0.010(2)
C30 0.0216(18) 0.0156(18) 0.0156(16) -0.0041(15) -0.0035(14) -0.0021(16)
C24 0.027(2) 0.022(2) 0.0198(19) -0.0037(18) -0.0001(17) -0.0013(19)
C26 0.0224(18) 0.0147(18) 0.0163(17) -0.0061(15) 0.0037(14) -0.0059(16)
C23 0.047(3) 0.020(2) 0.0097(16) 0.0005(16) -0.0024(17) -0.004(2)
C27 0.0177(16) 0.0107(16) 0.0116(15) -0.0005(13) 0.0016(12) -0.0038(14)
C21 0.026(2) 0.020(2) 0.025(2) -0.003(2) 0.0097(16) 0.0010(19)
C25 0.0224(19) 0.022(2) 0.021(2) -0.0043(17) 0.0032(16) -0.0021(17)
C18 0.0244(19) 0.0159(19) 0.0225(19) -0.0003(17) -0.0103(16) -0.0015(15)
C20 0.0167(17) 0.024(2) 0.032(2) -0.007(2) 0.0073(17) -0.0020(17)
C17 0.0274(19) 0.016(2) 0.0108(15) 0.0010(15) -0.0019(14) -0.0053(16)
C19 0.0199(17) 0.024(2) 0.0208(17) -0.0030(18) -0.0073(15) -0.0004(17)
O1 0.0298(15) 0.0219(14) 0.0198(13) 0.0003(13) -0.0107(12) 0.0021(13)
O2 0.0311(15) 0.0241(15) 0.0198(13) 0.0001(13) 0.0032(12) -0.0074(14)

loop_
_atom_type_symbol
_atom_type_description
_atom_type_scat_dispersion_real
_atom_type_scat_dispersion_imag
_atom_type_scat_source
C C 0.0033 0.0016 'International Tables Vol C Tables 4.2.6.8 and 6.1.1.4'
H H 0.0000 0.0000 'International Tables Vol C Tables 4.2.6.8 and 6.1.1.4'
O O 0.0106 0.0060 'International Tables Vol C Tables 4.2.6.8 and 6.1.1.4'

loop_
_exptl_crystal_face_index_h
_exptl_crystal_face_index_k
_exptl_crystal_face_index_l
_exptl_crystal_face_perp_dist
-5 1 1 0.2575
-4 5 -2 0.2226
-1 0 0 0.2731
-1 0 -1 0.2204
0 -1 0 0.2703
0 0 1 0.0181
0 0 -1 0.0281
1 0 0 0.2462
1 -1 0 0.2757
1 0 1 0.1738
2 2 -1 0.3315
5 -1 -1 0.2523

loop_
_geom_angle_atom_site_label_1
_geom_angle_atom_site_label_2
_geom_angle_atom_site_label_3
_geom_angle
C16 C15 C11 119.3(4)
C16 C15 C12 120.4(4)
C12 C15 C11 120.3(4)
C15 C16 C14 120.3(4)
C15 C16 C13 119.8(4)
C14 C16 C13 120.0(4)
C9 C14 C16 118.7(4)
C9 C14 C8 122.7(5)
C8 C14 C16 118.5(5)
C15 C11 C10 119.7(4)
C1 C11 C15 117.8(4)
C1 C11 C10 122.5(4)
C2 C1 C11 122.0(4)
O1 C1 C11 115.2(4)
O1 C1 C2 122.7(4)
C2 C3 C12 120.7(4)
C15 C12 C4 117.7(4)
C3 C12 C15 119.1(4)
C3 C12 C4 123.2(4)
C4 C5 C13 120.8(4)
C3 C2 C1 120.1(4)
C9 C10 C11 119.4(4)
C16 C13 C5 118.3(4)
C6 C13 C16 118.7(5)
C6 C13 C5 123.1(5)
C6 C7 C8 122.1(5)
C5 C4 C12 123.1(4)
C7 C6 C13 120.5(5)
C10 C9 C14 122.5(4)
C7 C8 C14 120.2(5)
C31 C32 C29 119.8(4)
C30 C32 C31 121.0(4)
C30 C32 C29 119.3(4)
C32 C31 C27 118.8(4)
C28 C31 C32 120.8(4)
C28 C31 C27 120.3(4)
C31 C28 C20 118.7(4)
C19 C28 C31 119.2(4)
C19 C28 C20 122.1(4)
C32 C29 C21 117.4(4)
C22 C29 C32 120.5(4)
C22 C29 C21 122.1(4)
C29 C22 C23 119.5(4)
C32 C30 C24 118.5(4)
C32 C30 C25 119.0(4)
C25 C30 C24 122.4(4)
C23 C24 C30 121.0(5)
C25 C26 C27 120.8(4)
C24 C23 C22 121.2(4)
C26 C27 C31 119.2(4)
C17 C27 C31 118.0(4)
C17 C27 C26 122.8(4)
C20 C21 C29 122.7(4)
C26 C25 C30 121.0(4)
C19 C18 C17 119.6(4)
C21 C20 C28 120.6(4)
C18 C17 C27 121.5(4)
O2 C17 C27 116.7(4)
O2 C17 C18 121.6(4)
C18 C19 C28 121.3(4)

loop_
_geom_bond_atom_site_label_1
_geom_bond_atom_site_label_2
_geom_bond_distance
C15 C16 1.423(6)
C15 C11 1.425(5)
C15 C12 1.424(6)
C16 C14 1.427(6)
C16 C13 1.435(6)
C14 C9 1.407(7)
C14 C8 1.414(7)
C11 C1 1.398(6)
C11 C10 1.437(6)
C1 C2 1.391(6)
C1 O1 1.391(5)
C3 C12 1.404(7)
C3 C2 1.380(7)
C12 C4 1.435(6)
C5 C13 1.446(7)
C5 C4 1.331(8)
C10 C9 1.377(7)
C13 C6 1.416(8)
C7 C6 1.360(10)
C7 C8 1.393(9)
C32 C31 1.426(6)
C32 C29 1.434(6)
C32 C30 1.414(6)
C31 C28 1.419(6)
C31 C27 1.430(5)
C28 C20 1.448(6)
C28 C19 1.390(7)
C29 C22 1.393(7)
C29 C21 1.460(7)
C22 C23 1.401(8)
C30 C24 1.429(7)
C30 C25 1.418(6)
C24 C23 1.370(7)
C26 C27 1.429(6)
C26 C25 1.380(7)
C27 C17 1.401(6)
C21 C20 1.339(8)
C18 C17 1.400(6)
C18 C19 1.389(7)
C17 O2 1.372(5)

loop_
_geom_hbond_atom_site_label_D
_geom_hbond_atom_site_label_H
_geom_hbond_atom_site_label_A
_geom_hbond_distance_DH
_geom_hbond_distance_HA
_geom_hbond_distance_DA
_geom_hbond_angle_DHA
_geom_hbond_site_symmetry_A
O2 H2A O1 0.96(7) 1.80(7) 2.727(5) 161(6) 2_656
O1 H1 O2 0.84(8) 1.98(8) 2.729(5) 148(7) 2_656

loop_
_exptl_oxdiff_crystal_face_indexfrac_h
_exptl_oxdiff_crystal_face_indexfrac_k
_exptl_oxdiff_crystal_face_indexfrac_l
_exptl_oxdiff_crystal_face_x
_exptl_oxdiff_crystal_face_y
_exptl_oxdiff_crystal_face_z
-5.0000 1.0000 1.0000 0.0181 0.3003 -0.0417
-4.0000 5.0000 -2.0000 0.1676 0.6295 0.4879
-1.0000 0.0000 0.0000 0.0103 0.0388 -0.0320
-1.0000 0.0000 -1.0000 0.0523 0.0307 -0.0284
-0.0000 -1.0000 0.0000 -0.0085 -0.0981 -0.1217
0.0000 0.0000 1.0000 -0.0420 0.0081 -0.0036
-0.0000 -0.0000 -1.0000 0.0420 -0.0081 0.0036
1.0000 -0.0000 -0.0000 -0.0103 -0.0388 0.0320
1.0000 -1.0000 -0.0000 -0.0188 -0.1369 -0.0898
1.0000 -0.0000 1.0000 -0.0523 -0.0307 0.0284
2.0000 2.0000 -1.0000 0.0383 0.1104 0.3110
5.0000 -1.0000 -1.0000 -0.0181 -0.3003 0.0417

loop_
_twin_individual_id
_twin_individual_mass_fraction_refined
1 0.517(3)
2 0.483(3)
